data_2103617
loop_
_publ_author_name
'Etschmann, Barbara'
'Streltsov, Victor'
'Ishizawa, Nobuo'
'Maslen, E. N.'

_publ_section_title
;
 Synchrotron X-ray study of Er~3~Al~5~O~12~ and Yb~3~Al~5~O~12~ garnets
;
_journal_issue 2
_journal_name_full 'Acta Crystallographica Section B'
_journal_page_first 136
_journal_page_last 141
_journal_paper_doi 10.1107/S0108768100019923
_journal_volume 57
_journal_year 2001
_chemical_formula_moiety 'Al5 O12 Yb3'
_chemical_formula_sum 'Al5 O12 Yb3'
_chemical_formula_weight 846.02
_space_group_IT_number 230
_symmetry_cell_setting cubic
_symmetry_space_group_name_Hall '-I 4bd 2c 3'
_symmetry_space_group_name_H-M 'I a -3 d'
_cell_angle_alpha 90.000
_cell_angle_beta 90.000
_cell_angle_gamma 90.000
_cell_formula_units_Z 8
_cell_length_a 11.9386(4)
_cell_length_b 11.9386(4)
_cell_length_c 11.9386(4)
_cell_measurement_reflns_used 14
_cell_measurement_temperature 293
_cell_measurement_theta_max 75.075
_cell_measurement_theta_min 55.960
_cell_volume 1701.61(10)
_computing_data_reduction 'xtal DIFDAT ADDREF SORTRF ABSORB'
_computing_molecular_graphics xtal
_computing_publication_material 'xtal BONDLA CIFIO'
_computing_structure_refinement 'xtal CRYLSQ'
_computing_structure_solution xtal
_diffrn_ambient_temperature 293
_diffrn_measurement_device_type BL14A_diffractometer
_diffrn_measurement_method \w/2\q
_diffrn_radiation_monochromator Si(111)
_diffrn_radiation_source synchrotron
_diffrn_radiation_type synchrotron
_diffrn_radiation_wavelength .7000(2)
_diffrn_reflns_av_R_equivalents .089
_diffrn_reflns_av_sigmaI/netI .022
_diffrn_reflns_limit_h_max 26
_diffrn_reflns_limit_h_min -26
_diffrn_reflns_limit_k_max 26
_diffrn_reflns_limit_k_min -26
_diffrn_reflns_limit_l_max 26
_diffrn_reflns_limit_l_min -26
_diffrn_reflns_number 34089
_diffrn_reflns_theta_max 49.96
_diffrn_reflns_theta_min 4.12
_diffrn_standards_decay_% 1
_diffrn_standards_interval_count 94
_diffrn_standards_number 6
_exptl_absorpt_coefficient_mu 30.95
_exptl_absorpt_correction_T_max .35
_exptl_absorpt_correction_T_min .29
_exptl_absorpt_correction_type 'analytical (Alcock, 1974)'
_exptl_absorpt_process_details 'Alcock (1974)'
_exptl_crystal_colour colourless
_exptl_crystal_density_diffrn 6.605
_exptl_crystal_description dodecahedron
_exptl_crystal_size_max .050
_exptl_crystal_size_mid .050
_exptl_crystal_size_min .050
_refine_diff_density_max 2.2
_refine_diff_density_min -3.6
_refine_ls_extinction_coef 0.49(5)x10^4^
_refine_ls_extinction_method Zachariasen
_refine_ls_goodness_of_fit_all 3.453
_refine_ls_goodness_of_fit_ref 3.453
_refine_ls_matrix_type full
_refine_ls_number_constraints 0
_refine_ls_number_parameters 16
_refine_ls_number_reflns 765
_refine_ls_number_restraints 0
_refine_ls_R_factor_all .022
_refine_ls_R_factor_gt .022
_refine_ls_shift/su_max .0001
_refine_ls_shift/su_mean 0
_refine_ls_structure_factor_coef F
_refine_ls_weighting_scheme sigma
_refine_ls_wR_factor_all .031
_refine_ls_wR_factor_ref .031
_reflns_number_gt 788
_reflns_number_total 788
_reflns_threshold_expression F>3\s(F)
_cod_data_source_file os0064.cif
_cod_data_source_block Yb3Al5O12
_cod_original_cell_volume 1701.6(3)
_cod_original_sg_symbol_Hall '-I 4bd 2ab 3'
_cod_database_code 2103617
_cod_database_fobs_code 2103617

loop_
_symmetry_equiv_pos_as_xyz
+x,+y,+z
+x,-y,1/2-z
1/2-x,-y,1/2+z
1/2-x,+y,-z
1/4-y,3/4+x,1/4+z
1/4+y,3/4+x,3/4-z
1/4+y,1/4-x,3/4+z
1/4-y,1/4-x,1/4-z
+y,+z,+x
1/2-y,-z,1/2+x
+y,-z,1/2-x
1/2-y,+z,-x
1/4-z,3/4+y,1/4+x
1/4-z,1/4-y,1/4-x
1/4+z,1/4-y,3/4+x
1/4+z,3/4+y,3/4-x
+z,+x,+y
-z,1/2+x,1/2-y
-z,1/2-x,+y
+z,-x,1/2-y
1/4-x,1/4-z,1/4-y
1/4-x,3/4+z,1/4+y
3/4+x,3/4-z,1/4+y
1/4+x,3/4+z,3/4-y
-x,-y,-z
-x,+y,1/2+z
1/2+x,+y,1/2-z
1/2+x,-y,+z
3/4+y,1/4-x,3/4-z
3/4-y,1/4-x,1/4+z
3/4-y,3/4+x,1/4-z
3/4+y,3/4+x,3/4+z
-y,-z,-x
1/2+y,+z,1/2-x
-y,+z,1/2+x
1/2+y,-z,+x
3/4+z,1/4-y,3/4-x
3/4+z,3/4+y,3/4+x
3/4-z,3/4+y,1/4-x
3/4-z,1/4-y,1/4+x
-z,-x,-y
+z,1/2-x,1/2+y
+z,1/2+x,-y
-z,+x,1/2+y
3/4+x,3/4+z,3/4+y
3/4+x,1/4-z,3/4-y
1/4-x,1/4+z,3/4-y
3/4-x,1/4-z,1/4+y
1/2+x,1/2+y,1/2+z
1/2+x,1/2-y,-z
-x,1/2-y,+z
-x,1/2+y,1/2-z
3/4-y,1/4+x,3/4+z
3/4+y,1/4+x,1/4-z
3/4+y,3/4-x,1/4+z
3/4-y,3/4-x,3/4-z
1/2+y,1/2+z,1/2+x
-y,1/2-z,+x
1/2+y,1/2-z,-x
-y,1/2+z,1/2-x
3/4-z,1/4+y,3/4+x
3/4-z,3/4-y,3/4-x
3/4+z,3/4-y,1/4+x
3/4+z,1/4+y,1/4-x
1/2+z,1/2+x,1/2+y
1/2-z,+x,-y
1/2-z,-x,1/2+y
1/2+z,1/2-x,-y
3/4-x,3/4-z,3/4-y
3/4-x,1/4+z,3/4+y
1/4+x,1/4-z,3/4+y
3/4+x,1/4+z,1/4-y
1/2-x,1/2-y,1/2-z
1/2-x,1/2+y,+z
+x,1/2+y,-z
+x,1/2-y,1/2+z
1/4+y,3/4-x,1/4-z
1/4-y,3/4-x,3/4+z
1/4-y,1/4+x,3/4-z
1/4+y,1/4+x,1/4+z
1/2-y,1/2-z,1/2-x
+y,1/2+z,-x
1/2-y,1/2+z,+x
+y,1/2-z,1/2+x
1/4+z,3/4-y,1/4-x
1/4+z,1/4+y,1/4+x
1/4-z,1/4+y,3/4-x
1/4-z,3/4-y,3/4+x
1/2-z,1/2-x,1/2-y
1/2+z,-x,+y
1/2+z,+x,1/2-y
1/2-z,1/2+x,+y
1/4+x,1/4+z,1/4+y
1/4+x,3/4-z,1/4-y
3/4-x,3/4+z,1/4-y
1/4-x,3/4-z,3/4+y

loop_
_atom_site_label
_atom_site_fract_x
_atom_site_fract_y
_atom_site_fract_z
_atom_site_U_iso_or_equiv
_atom_site_adp_type
_atom_site_occupancy
Yb .12500 .00000 .25000 .00317(3) Uani 1.00000
Al(1) .00000 .00000 .00000 .0029(2) Uani 1.00000
Al(2) .37500 .00000 .25000 .0028(3) Uani 1.00000
O -.02991(8) .05185(8) .14966(8) .0028(2) Uani 1.00000

loop_
_atom_site_aniso_label
_atom_site_aniso_U_11
_atom_site_aniso_U_22
_atom_site_aniso_U_33
_atom_site_aniso_U_12
_atom_site_aniso_U_13
_atom_site_aniso_U_23
Yb .00201(3) .00375(2) .00375(2) .00000 .00000 .00069(2)
Al(1) .0029(2) .0029(2) .0029(2) -.00006(14) -.00006(14) -.00006(14)
Al(2) .0020(3) .0032(2) .0032(2) .00000 .00000 .00000
O .0027(2) .0039(2) .0018(2) .0002(2) .0002(2) .0005(2)

loop_
_atom_type_symbol
_atom_type_scat_dispersion_real
_atom_type_scat_dispersion_imag
_atom_type_scat_source
Yb -.245972 5.453 'Int. Tables Vol IV Tables 2.2B and 2.3.1'
Al .063477 .049988 'Int. Tables Vol IV Tables 2.2B and 2.3.1'
O .010803 .005981 'Int. Tables Vol IV Tables 2.2B and 2.3.1'

loop_
_geom_angle_atom_site_label_1
_geom_angle_atom_site_label_2
_geom_angle_atom_site_label_3
_geom_angle_site_symmetry_1
_geom_angle_site_symmetry_3
_geom_angle
_geom_angle_publ_flag
O Yb O 21 14 67.98(3) yes
O Yb O 21 '22 545' 72.19(3) yes
O Yb O 21 17 73.35(3) yes
O Yb O 21 20 95.12(3) yes
O Yb O 21 . 111.70(3) yes
O Yb O 21 '13 545' 124.91(3) yes
O Yb O 21 2 159.39(3) yes
O Yb Al(2) 21 . 36.10(2) yes
O Yb Al(2) 21 21 143.90(2) yes
O Yb Al(1) 21 8 33.95(2) ?
O Yb Al(1) 21 '5 545' 96.13(2) ?
O Yb Al(1) 21 2 127.10(3) ?
O Yb Al(1) 21 . 96.86(2) ?
O Al(1) O 33 41 86.17(4) yes
O Al(1) O 33 25 86.17(4) ?
O Al(1) O 33 17 93.83(4) yes
O Al(1) O 33 . 93.83(4) ?
O Al(1) O 33 9 180.0000 ?
O Al(2) O '22 545' 21 99.81(4) yes
O Al(2) O '22 545' 28 114.51(5) ?
O Al(2) O '22 545' 27 114.51(5) yes
O Al(2) Yb '22 545' . 49.91(3) yes
O Al(2) Yb '22 545' 27 130.09(3) yes
O Al(2) Yb '22 545' '5 545' 34.20(3) ?
O Al(2) Yb '22 545' 36 81.45(3) ?
O Al(2) Yb '22 545' '7 554' 107.53(3) ?
O Al(2) Yb '22 545' 34 132.41(3) ?
Al(2) O Al(1) 21 . 129.61(6) yes
Al(2) O Yb 21 . 94.00(4) yes
Al(2) O Yb 21 9 121.54(5) yes
Al(1) O Yb . . 104.42(4) yes
Al(1) O Yb . 9 100.07(4) yes
Yb O Yb . 9 102.10(4) yes

loop_
_geom_bond_atom_site_label_1
_geom_bond_atom_site_label_2
_geom_bond_site_symmetry_2
_geom_bond_distance
_geom_bond_publ_flag
Yb O 21 2.2887(9) ?
Yb O 2 2.2887(9) yes
Yb O '22 545' 2.2887(9) ?
Yb O . 2.2888(9) ?
Yb O 14 2.4105(10) yes
Yb O '13 545' 2.4105(10) ?
Yb O 17 2.4105(10) ?
Yb O 20 2.4106(10) ?
Yb Al(2) 21 2.98460(18) ?
Yb Al(2) . 2.98460(18) yes
Yb Al(1) 8 3.33690(10) ?
Yb Al(1) '5 545' 3.33690(10) ?
Yb Al(1) 2 3.33690(10) ?
Yb Al(1) . 3.33690(10) yes
Yb Yb 11 3.65538(16) yes
Yb Yb 9 3.65542(16) ?
Yb Yb '7 554' 3.6554(2) ?
Yb Yb '5 545' 3.6555(2) ?
Yb Al(2) 9 3.65542(16) ?
Yb Al(2) 11 3.65547(16) ?
Yb Al(2) '7 554' 3.6555(2) ?
Yb Al(2) '5 545' 3.6556(2) ?
Al(1) O 33 1.9243(9) ?
Al(1) O 9 1.9243(9) ?
Al(1) O 41 1.9243(9) ?
Al(1) O 17 1.9243(9) ?
Al(1) O 25 1.9244(9) yes
Al(1) O . 1.9244(9) ?
Al(2) O '22 545' 1.7627(9) ?
Al(2) O 28 1.7627(9) yes
Al(2) O 21 1.7627(9) ?
Al(2) O 27 1.7627(9) ?

loop_
_geom_contact_atom_site_label_1
_geom_contact_atom_site_label_2
_geom_contact_distance
_geom_contact_site_symmetry_1
_geom_contact_site_symmetry_2
O O 2.6290(13) . 17
O O 2.6291(13) . 9
O O 2.6969(13) . 2
O O 2.8084(14) . 14
O O 2.8107(14) . 33
O O 2.8108(14) . 41
O O 2.9009(14) . '54 455'
O O 2.9651(14) . '95 445'
O O 2.9651(14) . '48 455'
O O 3.4689(14) . '13 545'
O O 3.4689(14) . '64 455'
O O 3.7883(14) . 21
O O 3.8487(13) . 25
O O 3.8952(14) . 8
O O 4.0083(13) . '90 455'
O O 4.0085(14) . 35
O O 4.1669(14) . 58
O O 4.1671(14) . 20
Al(1) O 5.9222(10) 49 '91 565'
Al(1) O 5.9222(10) 49 67
Al(1) O 5.9222(10) 49 '76 655'
Al(1) O 5.9222(10) 49 52
Al(1) O 5.9224(10) 49 '83 556'
Al(1) O 5.9224(10) 49 59
Al(1) O 5.9385(10) 49 88
Al(1) O 5.9385(10) 49 64
Al(1) O 5.9385(10) 49 22
Al(1) O 5.9385(10) 49 46
Al(1) O 5.9386(10) 49 7
Al(1) O 5.9386(10) 49 31
Al(2) O 6.0053(10) . 54
Al(2) O 6.0054(10) . 35
Al(2) O 6.0054(10) . '55 545'
Al(2) O 6.0055(10) . 33
Al(2) O 6.0975(10) . '89 545'
Al(2) O 6.0975(10) . 92
Al(2) O 6.0978(10) . '16 544'
Al(2) O 6.0978(10) . 15
Yb O 6.1585(10) . '91 455'
Yb O 6.1585(10) . 40
Yb O 6.1585(10) . '39 545'
Yb O 6.1586(10) . '90 455'
Al(2) O 6.2675(10) . '53 554'
Al(2) O 6.2675(10) . 84
Al(2) O 6.2676(10) . '82 545'
Al(2) O 6.2677(10) . '56 545'
Al(1) O 6.2871(10) 49 63
Al(1) O 6.2871(10) 49 87
Al(1) O 6.2872(10) 49 24
Al(1) O 6.2872(10) 49 48
Al(1) O 6.2873(10) 49 77
Al(1) O 6.2873(10) 49 53
Al(2) O 6.3342(10) . 72
Al(2) O 6.3342(10) . '23 545'
Al(2) O 6.3342(10) . 26
Al(2) O 6.3344(10) . 25
Yb O 6.3504(10) . '30 455'
Yb O 6.3504(10) . 36
Yb O 6.3505(10) . '31 445'
Yb O 6.3506(10) . 34
Al(1) O 6.5313(10) 49 38
Al(1) O 6.5313(10) 49 14
Al(1) O 6.5313(10) 49 21
Al(1) O 6.5313(10) 49 45
Al(1) O 6.5314(10) 49 8
Al(1) O 6.5314(10) 49 32
Yb O 6.5988(10) . '83 545'
Yb O 6.5989(10) . '29 455'
Yb O 6.5990(10) . 81
Yb O 6.5990(10) . '32 444'
Al(1) O 6.6028(10) 49 '52 655'
Al(1) O 6.6028(10) 49 76
Al(1) O 6.6028(10) 49 91
Al(1) O 6.6028(10) 49 '67 565'
Al(1) O 6.6031(11) 49 83
Al(1) O 6.6031(11) 49 '59 556'
Yb O 6.6581(10) . 92
Yb O 6.6581(10) . '89 545'
Yb O 6.6582(10) . '38 445'
Yb O 6.6583(10) . '37 454'
Yb O 6.6761(10) . 43
Yb O 6.6761(10) . '42 545'
Yb O 6.6762(10) . '88 545'
Yb O 6.6762(10) . '87 554'
Yb O 6.7049(10) . 90
Yb O 6.7049(10) . '39 445'
Yb O 6.7049(10) . '40 455'
Yb O 6.7050(10) . 91
Al(2) O 6.7318(10) . '41 655'
Al(2) O 6.7318(10) . '64 455'
Al(2) O 6.7318(10) . '63 445'
Al(2) O 6.7320(10) . '44 655'
Al(2) O 6.7606(10) . 89
Al(2) O 6.7606(10) . '92 545'
Al(2) O 6.7607(11) . '15 554'
Al(2) O 6.7608(11) . '16 545'
Yb O 6.7919(11) . 52
Yb O 6.7919(11) . '51 545'
Yb O 6.7921(11) . '24 544'
Yb O 6.7922(11) . 71
Al(1) O 6.8004(10) 49 '35 655'
Al(1) O 6.8004(10) 49 '11 565'
Al(1) O 6.8005(10) 49 '43 556'
Al(1) O 6.8005(10) 49 '19 655'
Al(1) O 6.8005(10) 49 '28 565'
Al(1) O 6.8005(10) 49 '4 556'
Yb O 6.8202(10) . '23 445'
Yb O 6.8203(10) . '72 455'
Yb O 6.8203(10) . 4
Yb O 6.8205(10) . 3
Al(1) O 6.8355(11) 49 60
Al(1) O 6.8355(11) 49 '84 655'
Al(1) O 6.8356(11) 49 3
Al(1) O 6.8356(11) 49 '27 565'
Al(1) O 6.8358(11) 49 68
Al(1) O 6.8358(11) 49 '92 556'
Al(1) O 6.8497(10) 49 95
Al(1) O 6.8497(10) 49 71
Al(1) O 6.8498(10) 49 78
Al(1) O 6.8498(10) 49 54
Al(1) O 6.8498(10) 49 13
Al(1) O 6.8498(10) 49 37
Al(2) O 6.8581(10) . '52 545'
Al(2) O 6.8581(10) . 51
Al(2) O 6.8582(10) . '45 544'
Al(2) O 6.8584(10) . 46
Yb O 6.9170(10) . 18
Yb O 6.9171(10) . '19 545'
Yb O 6.9171(10) . '16 544'
Yb O 6.9173(10) . 15
Al(2) O 6.9469(11) . 74
Al(2) O 6.9470(11) . '73 545'
Al(2) O 6.9472(11) . 71
Al(2) O 6.9473(11) . '24 544'
Al(1) O 7.0267(10) 49 20
Al(1) O 7.0267(10) 49 '44 665'
Al(1) O 7.0268(10) 49 51
Al(1) O 7.0268(10) 49 '75 656'
Al(1) O 7.0269(10) 49 12
Al(1) O 7.0269(10) 49 '36 566'
Yb O 7.0969(10) . 59
Yb O 7.0969(10) . '56 445'
Yb O 7.0970(10) . '57 545'
Yb O 7.0971(10) . '53 454'
